data_7019052
loop_
_publ_author_name
'S\"anger, Inge'
'K\"uckmann, Theresa I'
'Dornhaus, Franz'
'Bolte, Michael'
'Wagner, Matthias'
'Lerner, Hans-Wolfram'

_publ_section_title
;
 The inverse sandwich complex [(K(18-crown-6))(2)Cp][CpFe(CO)(2)] -
 unpredictable redox reactions of [CpFe(CO)(2)]I with the silanides
 Na[SiRtBu(2)] (R = Me, tBu) and the isoelectronic phosphanyl borohydride
 K[PtBu(2)BH(3)].
;
_journal_issue 22
_journal_name_full 'Dalton transactions (Cambridge, England : 2003)'
_journal_page_first 6671
_journal_page_last 6676
_journal_paper_doi 10.1039/c2dt00031h
_journal_volume 41
_journal_year 2012
_chemical_formula_sum 'C21 H32 Fe0.5 K O7'
_chemical_formula_weight 463.49
_chemical_name_systematic ?
_space_group_IT_number 26
_symmetry_cell_setting orthorhombic
_symmetry_space_group_name_Hall 'P 2c -2'
_symmetry_space_group_name_H-M 'P m c 21'
_atom_sites_solution_hydrogens geom
_atom_sites_solution_primary direct
_atom_sites_solution_secondary difmap
_audit_creation_method SHELXL-97
_cell_angle_alpha 90.00
_cell_angle_beta 90.00
_cell_angle_gamma 90.00
_cell_formula_units_Z 4
_cell_length_a 11.4260(13)
_cell_length_b 9.8741(8)
_cell_length_c 21.0967(16)
_cell_measurement_reflns_used 3761
_cell_measurement_temperature 173(2)
_cell_measurement_theta_max 25.4
_cell_measurement_theta_min 3.6
_cell_volume 2380.2(4)
_computing_cell_refinement 'X-Area (Stoe & Cie, 2001)'
_computing_data_collection 'X-Area (Stoe & Cie, 2001)'
_computing_data_reduction 'X-Area (Stoe & Cie, 2001)'
_computing_molecular_graphics 'XP in SHELXTL-Plus (Sheldrick, 1991)'
_computing_publication_material SHELXL97
_computing_structure_refinement 'SHELXL97 (Sheldrick, 1997) '
_computing_structure_solution 'SHELXS97 (Sheldrick, 1990) '
_diffrn_ambient_temperature 173(2)
_diffrn_measured_fraction_theta_full 0.995
_diffrn_measured_fraction_theta_max 0.990
_diffrn_measurement_device_type 'STOE IPDS II two-circle-diffractometer'
_diffrn_measurement_method \w
_diffrn_radiation_monochromator graphite
_diffrn_radiation_source 'fine-focus sealed tube'
_diffrn_radiation_type MoK\a
_diffrn_radiation_wavelength 0.71073
_diffrn_reflns_av_R_equivalents 0.0355
_diffrn_reflns_av_sigmaI/netI 0.0327
_diffrn_reflns_limit_h_max 13
_diffrn_reflns_limit_h_min -13
_diffrn_reflns_limit_k_max 11
_diffrn_reflns_limit_k_min -10
_diffrn_reflns_limit_l_max 22
_diffrn_reflns_limit_l_min -25
_diffrn_reflns_number 8991
_diffrn_reflns_theta_full 25.00
_diffrn_reflns_theta_max 25.57
_diffrn_reflns_theta_min 3.57
_diffrn_standards_number 0
_exptl_absorpt_coefficient_mu 0.552
_exptl_absorpt_correction_T_max 0.8432
_exptl_absorpt_correction_T_min 0.8303
_exptl_absorpt_correction_type multi-scan
_exptl_absorpt_process_details 'MULABS (Spek, 2003; Blessing, 1995)'
_exptl_crystal_colour red
_exptl_crystal_density_diffrn 1.293
_exptl_crystal_density_method 'not measured'
_exptl_crystal_description block
_exptl_crystal_F_000 984
_exptl_crystal_size_max 0.35
_exptl_crystal_size_mid 0.33
_exptl_crystal_size_min 0.32
_refine_diff_density_max 0.555
_refine_diff_density_min -0.482
_refine_diff_density_rms 0.072
_refine_ls_abs_structure_details 'Flack H D (1983), Acta Cryst. A39, 876-881'
_refine_ls_abs_structure_Flack 0.64(3)
_refine_ls_extinction_method none
_refine_ls_goodness_of_fit_ref 1.037
_refine_ls_hydrogen_treatment mixed
_refine_ls_matrix_type full
_refine_ls_number_parameters 272
_refine_ls_number_reflns 4207
_refine_ls_number_restraints 65
_refine_ls_restrained_S_all 1.040
_refine_ls_R_factor_all 0.0547
_refine_ls_R_factor_gt 0.0499
_refine_ls_shift/su_max 0.000
_refine_ls_shift/su_mean 0.000
_refine_ls_structure_factor_coef Fsqd
_refine_ls_weighting_details 'calc w=1/[\s^2^(Fo^2^)+(0.0874P)^2^+1.4611P] where P=(Fo^2^+2Fc^2^)/3'
_refine_ls_weighting_scheme calc
_refine_ls_wR_factor_gt 0.1317
_refine_ls_wR_factor_ref 0.1352
_reflns_number_gt 3860
_reflns_number_total 4207
_reflns_threshold_expression I>2\s(I)
_cod_data_source_file c2dt00031h.txt
_cod_data_source_block wa622
_cod_depositor_comments
;
The following automatic conversions were performed:

'_symmetry_cell_setting' value 'Orthorhombic' changed to
'orthorhombic' according to
/home/saulius/struct/CIF-dictionaries/cif_core.dic dictionary named
'cif_core.dic' version 2.4.1 from 2010-06-29.

Automatic conversion script
Id: cif_fix_values 1715 2011-07-08 13:25:40Z adriana 
;
_cod_original_sg_symbol_H-M 'P mc21'
_cod_original_formula_sum 'C21 H32 Fe0.50 K O7'
_cod_database_code 7019052

loop_
_symmetry_equiv_pos_as_xyz
'x, y, z'
'-x, -y, z+1/2'
'x, -y, z+1/2'
'-x, y, z'

loop_
_atom_site_label
_atom_site_type_symbol
_atom_site_fract_x
_atom_site_fract_y
_atom_site_fract_z
_atom_site_U_iso_or_equiv
_atom_site_adp_type
_atom_site_occupancy
_atom_site_symmetry_multiplicity
_atom_site_calc_flag
_atom_site_refinement_flags
_atom_site_disorder_group
K1 K 0.5000 0.88664(11) 0.5671(5) 0.0279(3) Uani 1 2 d S .
K2 K 0.5000 0.61409(12) 0.3295(5) 0.0280(3) Uani 1 2 d S .
O11 O 0.5000 1.1709(4) 0.5316(5) 0.0371(9) Uani 1 2 d S .
C12 C 0.6037(4) 1.2483(4) 0.5436(5) 0.0504(12) Uani 1 1 d . .
H12A H 0.6026 1.2824 0.5877 0.060 Uiso 1 1 calc R .
H12B H 0.6067 1.3271 0.5147 0.060 Uiso 1 1 calc R .
C13 C 0.7095(4) 1.1606(5) 0.5336(6) 0.0614(16) Uani 1 1 d . .
H13A H 0.7079 1.1213 0.4905 0.074 Uiso 1 1 calc R .
H13B H 0.7815 1.2156 0.5379 0.074 Uiso 1 1 calc R .
O14 O 0.7094(2) 1.0557(3) 0.5794(5) 0.0388(7) Uani 1 1 d . .
C15 C 0.8110(3) 0.9722(5) 0.5733(5) 0.0451(12) Uani 1 1 d . .
H15A H 0.8825 1.0288 0.5749 0.054 Uiso 1 1 calc R .
H15B H 0.8095 0.9240 0.5321 0.054 Uiso 1 1 calc R .
C16 C 0.8116(3) 0.8716(5) 0.6270(5) 0.0405(10) Uani 1 1 d . .
H16A H 0.8833 0.8154 0.6250 0.049 Uiso 1 1 calc R .
H16B H 0.8106 0.9197 0.6681 0.049 Uiso 1 1 calc R .
O17 O 0.7110(2) 0.7882(3) 0.6214(5) 0.0377(7) Uani 1 1 d . .
C18 C 0.7086(4) 0.6847(6) 0.6684(5) 0.0515(13) Uani 1 1 d . .
H18A H 0.7047 0.7260 0.7111 0.062 Uiso 1 1 calc R .
H18B H 0.7808 0.6297 0.6658 0.062 Uiso 1 1 calc R .
C19 C 0.6028(4) 0.5958(5) 0.6577(5) 0.0485(12) Uani 1 1 d . .
H19A H 0.6035 0.5595 0.6140 0.058 Uiso 1 1 calc R .
H19B H 0.6039 0.5186 0.6877 0.058 Uiso 1 1 calc R .
O20 O 0.5000 0.6762(5) 0.6676(5) 0.0393(10) Uani 1 2 d S .
O21 O 0.5000 0.3311(4) 0.3648(5) 0.0385(9) Uani 1 2 d S .
C22 C 0.3968(4) 0.2531(4) 0.3544(5) 0.0521(13) Uani 1 1 d . .
H22A H 0.3956 0.1739 0.3832 0.062 Uiso 1 1 calc R .
H22B H 0.3947 0.2199 0.3102 0.062 Uiso 1 1 calc R .
C23 C 0.2931(5) 0.3423(5) 0.3671(5) 0.0554(13) Uani 1 1 d . .
H23A H 0.2203 0.2880 0.3661 0.066 Uiso 1 1 calc R .
H23B H 0.3002 0.3840 0.4096 0.066 Uiso 1 1 calc R .
O24 O 0.2889(2) 0.4453(3) 0.3196(5) 0.0379(7) Uani 1 1 d . .
C25 C 0.1882(3) 0.5305(5) 0.3258(5) 0.0430(11) Uani 1 1 d . .
H25A H 0.1910 0.5794 0.3667 0.052 Uiso 1 1 calc R .
H25B H 0.1162 0.4748 0.3249 0.052 Uiso 1 1 calc R .
C26 C 0.1868(3) 0.6290(5) 0.2726(5) 0.0398(10) Uani 1 1 d . .
H26A H 0.1879 0.5801 0.2316 0.048 Uiso 1 1 calc R .
H26B H 0.1145 0.6842 0.2744 0.048 Uiso 1 1 calc R .
O27 O 0.2867(2) 0.7147(3) 0.2773(5) 0.0348(6) Uani 1 1 d . .
C28 C 0.2910(4) 0.8113(5) 0.2268(5) 0.0453(11) Uani 1 1 d . .
H28A H 0.2191 0.8673 0.2270 0.054 Uiso 1 1 calc R .
H28B H 0.2958 0.7639 0.1855 0.054 Uiso 1 1 calc R .
C29 C 0.3960(4) 0.8992(5) 0.2357(5) 0.0449(11) Uani 1 1 d . .
H29A H 0.3955 0.9729 0.2039 0.054 Uiso 1 1 calc R .
H29B H 0.3942 0.9407 0.2784 0.054 Uiso 1 1 calc R .
O30 O 0.5000 0.8198(4) 0.2287(5) 0.0362(9) Uani 1 2 d S .
Fe1 Fe 0.0000 0.53713(8) 0.0859(4) 0.0334(2) Uani 1 2 d S .
C1 C 0.0000 0.6916(7) 0.1251(5) 0.0417(14) Uani 1 2 d S .
O1 O 0.0000 0.7961(5) 0.1529(5) 0.0569(12) Uani 1 2 d S .
C2 C 0.0000 0.4553(6) 0.1583(5) 0.0327(12) Uani 1 2 d S .
O2 O 0.0000 0.4011(5) 0.2085(5) 0.0445(10) Uani 1 2 d S .
C31 C 0.5000 0.6496(14) 0.4734(7) 0.034(3) Uiso 0.50 2 d SP 1
H31 H 0.5000 0.5643 0.4942 0.041 Uiso 0.50 2 calc SPR 1
C32 C 0.4052(9) 0.7112(12) 0.4583(6) 0.0363(18) Uiso 0.50 1 d P 1
H32 H 0.3281 0.6794 0.4663 0.044 Uiso 0.50 1 calc PR 1
C33 C 0.4348(6) 0.8364(8) 0.4274(6) 0.0286(16) Uiso 0.50 1 d P 1
H33 H 0.3834 0.9033 0.4108 0.034 Uiso 0.50 1 calc PR 1
C31' C 0.5000 0.8558(12) 0.4218(7) 0.031(2) Uiso 0.50 2 d SP 2
H31' H 0.5000 0.9417 0.4015 0.037 Uiso 0.50 2 calc SPR 2
C32' C 0.3959(6) 0.7713(9) 0.4419(6) 0.0265(16) Uiso 0.50 1 d P 2
H32' H 0.3153 0.7910 0.4359 0.032 Uiso 0.50 1 calc PR 2
C33' C 0.4446(8) 0.6579(9) 0.4710(6) 0.0277(15) Uiso 0.50 1 d P 2
H33' H 0.3990 0.5874 0.4892 0.033 Uiso 0.50 1 calc PR 2
C41 C 0.0000 0.3699(14) 0.0229(8) 0.056(4) Uiso 0.50 2 d SPD 1
H41 H 0.0000 0.2780 0.0363 0.067 Uiso 0.50 2 calc SPR 1
C42 C -0.0976(8) 0.4454(11) 0.0119(7) 0.070(3) Uiso 0.50 1 d PD 1
H42 H -0.1765 0.4171 0.0171 0.084 Uiso 0.50 1 calc PR 1
C43 C -0.0596(6) 0.5720(10) -0.0084(7) 0.047(2) Uiso 0.50 1 d PD 1
H43 H -0.1083 0.6458 -0.0202 0.057 Uiso 0.50 1 calc PR 1
C41' C 0.0000 0.6104(11) -0.0069(7) 0.045(3) Uiso 0.50 2 d SPD 2
H41' H 0.0000 0.7039 -0.0175 0.054 Uiso 0.50 2 calc SPR 2
C42' C -0.1025(6) 0.5272(8) 0.0025(6) 0.0342(17) Uiso 0.50 1 d PD 2
H42' H -0.1815 0.5554 -0.0021 0.041 Uiso 0.50 1 calc PR 2
C43' C -0.0638(5) 0.3956(7) 0.0199(6) 0.0301(15) Uiso 0.50 1 d PD 2
H43' H -0.1126 0.3207 0.0298 0.036 Uiso 0.50 1 calc PR 2
C51 C 0.0000 1.0573(7) 0.3025(5) 0.081(3) Uiso 1 2 d SD .
H51 H 0.0000 1.1042 0.2632 0.098 Uiso 1 2 calc SR .
C52 C 0.0936(9) 1.0302(8) 0.32518(13) 0.244(9) Uiso 1 1 d D .
H52 H 0.1647 1.0545 0.3048 0.293 Uiso 1 1 calc R .
C53 C 0.0928(10) 0.9692(15) 0.3762(6) 0.43(2) Uiso 1 1 d D .
H53 H 0.1640 0.9449 0.3965 0.510 Uiso 1 1 calc R .
C54 C 0.0000 0.9410(19) 0.3998(9) 0.273(15) Uiso 1 2 d SD .
H54 H 0.0000 0.8940 0.4391 0.328 Uiso 1 2 calc SR .

loop_
_atom_site_aniso_label
_atom_site_aniso_U_11
_atom_site_aniso_U_22
_atom_site_aniso_U_33
_atom_site_aniso_U_23
_atom_site_aniso_U_13
_atom_site_aniso_U_12
K1 0.0312(5) 0.0278(6) 0.0247(6) -0.0006(4) 0.000 0.000
K2 0.0309(5) 0.0280(6) 0.0252(6) -0.0010(4) 0.000 0.000
O11 0.047(2) 0.030(2) 0.034(2) 0.0018(19) 0.000 0.000
C12 0.054(3) 0.030(2) 0.067(3) 0.009(2) -0.001(2) -0.009(2)
C13 0.038(2) 0.053(3) 0.094(4) 0.032(3) 0.012(2) -0.009(2)
O14 0.0326(12) 0.0332(14) 0.0504(18) 0.0037(16) 0.0034(13) -0.0025(11)
C15 0.0273(16) 0.044(2) 0.064(4) -0.004(3) 0.0072(18) -0.0012(17)
C16 0.0284(19) 0.047(3) 0.047(3) -0.008(2) -0.0042(17) 0.0063(18)
O17 0.0345(14) 0.0403(16) 0.0383(16) 0.0065(14) -0.0039(12) 0.0036(12)
C18 0.038(2) 0.066(3) 0.051(3) 0.030(3) 0.0025(19) 0.018(2)
C19 0.054(3) 0.039(2) 0.053(3) 0.020(2) 0.007(2) 0.013(2)
O20 0.033(2) 0.045(2) 0.040(2) 0.007(2) 0.000 0.000
O21 0.048(2) 0.033(2) 0.035(2) -0.005(2) 0.000 0.000
C22 0.056(3) 0.026(2) 0.074(4) 0.014(2) 0.005(2) -0.0060(19)
C23 0.056(3) 0.040(3) 0.070(4) 0.019(3) 0.017(3) -0.006(2)
O24 0.0359(14) 0.0383(15) 0.0395(17) -0.0011(15) 0.0058(12) -0.0039(11)
C25 0.0289(17) 0.050(3) 0.050(3) -0.001(2) 0.0065(17) -0.0043(18)
C26 0.0250(19) 0.047(2) 0.047(3) -0.007(2) -0.0028(17) -0.0019(17)
O27 0.0328(14) 0.0381(15) 0.0335(15) 0.0052(13) -0.0057(11) -0.0008(12)
C28 0.041(2) 0.052(3) 0.043(3) 0.013(2) -0.0090(18) 0.006(2)
C29 0.043(2) 0.039(2) 0.053(3) 0.014(2) -0.001(2) 0.0065(19)
O30 0.036(2) 0.031(2) 0.042(2) 0.003(2) 0.000 0.000
Fe1 0.0308(3) 0.0377(4) 0.0318(4) -0.0016(4) 0.000 0.000
C1 0.045(3) 0.047(4) 0.033(3) 0.005(3) 0.000 0.000
O1 0.069(3) 0.041(3) 0.061(3) -0.006(2) 0.000 0.000
C2 0.030(3) 0.035(3) 0.033(3) -0.006(2) 0.000 0.000
O2 0.041(2) 0.054(3) 0.039(2) 0.006(2) 0.000 0.000

loop_
_atom_type_symbol
_atom_type_description
_atom_type_scat_dispersion_real
_atom_type_scat_dispersion_imag
_atom_type_scat_source
C C 0.0033 0.0016 'International Tables Vol C Tables 4.2.6.8 and 6.1.1.4'
H H 0.0000 0.0000 'International Tables Vol C Tables 4.2.6.8 and 6.1.1.4'
Fe Fe 0.3463 0.8444 'International Tables Vol C Tables 4.2.6.8 and 6.1.1.4'
K K 0.2009 0.2494 'International Tables Vol C Tables 4.2.6.8 and 6.1.1.4'
O O 0.0106 0.0060 'International Tables Vol C Tables 4.2.6.8 and 6.1.1.4'

loop_
_geom_angle_atom_site_label_1
_geom_angle_atom_site_label_2
_geom_angle_atom_site_label_3
_geom_angle
_geom_angle_site_symmetry_1
_geom_angle_site_symmetry_3
O17 K1 O17 116.16(13) 4_655 .
O17 K1 O11 115.76(7) 4_655 .
O17 K1 O11 115.76(7) . .
O17 K1 O14 148.52(10) 4_655 .
O17 K1 O14 57.71(8) . .
O11 K1 O14 58.15(6) . .
O17 K1 O14 57.71(8) 4_655 4_655
O17 K1 O14 148.52(10) . 4_655
O11 K1 O14 58.15(6) . 4_655
O14 K1 O14 109.58(11) . 4_655
O17 K1 O20 58.17(6) 4_655 .
O17 K1 O20 58.17(6) . .
O11 K1 O20 149.38(13) . .
O14 K1 O20 109.62(8) . .
O14 K1 O20 109.62(8) 4_655 .
O17 K1 C31 89.93(15) 4_655 .
O17 K1 C31 89.93(15) . .
O11 K1 C31 124.9(3) . .
O14 K1 C31 119.49(11) . .
O14 K1 C31 119.49(11) 4_655 .
O20 K1 C31 85.8(3) . .
O17 K1 C32 114.0(2) 4_655 4_655
O17 K1 C32 78.98(19) . 4_655
O11 K1 C32 110.6(3) . 4_655
O14 K1 C32 95.7(2) . 4_655
O14 K1 C32 132.5(2) 4_655 4_655
O20 K1 C32 98.0(3) . 4_655
C31 K1 C32 24.1(3) . 4_655
O17 K1 C32 78.98(19) 4_655 .
O17 K1 C32 114.0(2) . .
O11 K1 C32 110.6(3) . .
O14 K1 C32 132.5(2) . .
O14 K1 C32 95.7(2) 4_655 .
O20 K1 C32 98.0(3) . .
C31 K1 C32 24.1(3) . .
C32 K1 C32 41.3(4) 4_655 .
O17 K1 C31' 111.55(12) 4_655 .
O17 K1 C31' 111.55(12) . .
O11 K1 C31' 80.7(2) . .
O14 K1 C31' 98.30(15) . .
O14 K1 C31' 98.29(15) 4_655 .
O20 K1 C31' 129.9(2) . .
C31 K1 C31' 44.1(3) . .
C32 K1 C31' 37.0(3) 4_655 .
C32 K1 C31' 37.0(3) . .
O17 K1 C33 97.20(16) 4_655 .
O17 K1 C33 122.40(15) . .
O11 K1 C33 84.75(17) . .
O14 K1 C33 111.95(17) . .
O14 K1 C33 88.78(16) 4_655 .
O20 K1 C33 124.80(18) . .
C31 K1 C33 42.2(3) . .
C32 K1 C33 43.9(2) 4_655 .
C32 K1 C33 27.0(3) . .
C31' K1 C33 14.51(14) . .
O17 K1 C33 122.40(15) 4_655 4_655
O17 K1 C33 97.20(16) . 4_655
O11 K1 C33 84.76(17) . 4_655
O14 K1 C33 88.78(16) . 4_655
O14 K1 C33 111.95(16) 4_655 4_655
O20 K1 C33 124.80(18) . 4_655
C31 K1 C33 42.2(3) . 4_655
C32 K1 C33 27.0(3) 4_655 4_655
C32 K1 C33 43.9(2) . 4_655
C31' K1 C33 14.51(14) . 4_655
C33 K1 C33 28.0(3) . 4_655
O27 K2 O27 117.33(12) 4_655 .
O27 K2 O21 115.83(7) 4_655 .
O27 K2 O21 115.83(7) . .
O27 K2 O24 150.57(10) 4_655 .
O27 K2 O24 57.92(8) . .
O21 K2 O24 58.02(6) . .
O27 K2 O24 57.92(8) 4_655 4_655
O27 K2 O24 150.57(10) . 4_655
O21 K2 O24 58.02(6) . 4_655
O24 K2 O24 110.31(12) . 4_655
O27 K2 O30 58.68(6) 4_655 .
O27 K2 O30 58.68(6) . .
O21 K2 O30 148.58(13) . .
O24 K2 O30 109.89(8) . .
O24 K2 O30 109.89(8) 4_655 .
O27 K2 C31 110.11(13) 4_655 .
O27 K2 C31 110.11(13) . .
O21 K2 C31 81.7(3) . .
O24 K2 C31 97.79(16) . .
O24 K2 C31 97.79(16) 4_655 .
O30 K2 C31 129.7(3) . .
O27 K2 C32' 77.97(17) 4_655 4_655
O27 K2 C32' 116.93(17) . 4_655
O21 K2 C32' 106.8(2) . 4_655
O24 K2 C32' 131.21(17) . 4_655
O24 K2 C32' 91.34(16) 4_655 4_655
O30 K2 C32' 102.1(2) . 4_655
C31 K2 C32' 34.5(2) . 4_655
O27 K2 C32' 116.93(17) 4_655 .
O27 K2 C32' 77.97(17) . .
O21 K2 C32' 106.8(2) . .
O24 K2 C32' 91.34(16) . .
O24 K2 C32' 131.21(17) 4_655 .
O30 K2 C32' 102.1(2) . .
C31 K2 C32' 34.5(2) . .
C32' K2 C32' 45.6(3) 4_655 .
O27 K2 C32 122.22(19) 4_655 .
O27 K2 C32 86.1(2) . .
O21 K2 C32 94.2(3) . .
O24 K2 C32 87.16(18) . .
O24 K2 C32 121.9(2) 4_655 .
O30 K2 C32 115.0(3) . .
C31 K2 C32 24.1(3) . .
C32' K2 C32 45.41(18) 4_655 .
C32' K2 C32 12.97(18) . .
O27 K2 C32 86.1(2) 4_655 4_655
O27 K2 C32 122.22(19) . 4_655
O21 K2 C32 94.2(3) . 4_655
O24 K2 C32 121.9(2) . 4_655
O24 K2 C32 87.16(18) 4_655 4_655
O30 K2 C32 115.0(3) . 4_655
C31 K2 C32 24.1(3) . 4_655
C32' K2 C32 12.97(18) 4_655 4_655
C32' K2 C32 45.41(18) . 4_655
C32 K2 C32 41.2(4) . 4_655
O27 K2 C31' 88.54(14) 4_655 .
O27 K2 C31' 88.54(14) . .
O21 K2 C31' 125.9(3) . .
O24 K2 C31' 118.95(10) . .
O24 K2 C31' 118.95(10) 4_655 .
O30 K2 C31' 85.5(2) . .
C31 K2 C31' 44.2(3) . .
C32' K2 C31' 28.5(2) 4_655 .
C32' K2 C31' 28.5(2) . .
C32 K2 C31' 36.9(3) . .
C32 K2 C31' 36.9(3) 4_655 .
C12 O11 C12 111.6(5) . 4_655
C12 O11 K1 118.0(2) . .
C12 O11 K1 118.0(2) 4_655 .
O11 C12 C13 109.5(4) . .
O11 C12 H12A 109.8 . .
C13 C12 H12A 109.8 . .
O11 C12 H12B 109.8 . .
C13 C12 H12B 109.8 . .
H12A C12 H12B 108.2 . .
O14 C13 C12 109.0(4) . .
O14 C13 H13A 109.9 . .
C12 C13 H13A 109.9 . .
O14 C13 H13B 109.9 . .
C12 C13 H13B 109.9 . .
H13A C13 H13B 108.3 . .
C13 O14 C15 111.1(3) . .
C13 O14 K1 110.9(3) . .
C15 O14 K1 109.1(2) . .
O14 C15 C16 108.4(3) . .
O14 C15 H15A 110.0 . .
C16 C15 H15A 110.0 . .
O14 C15 H15B 110.0 . .
C16 C15 H15B 110.0 . .
H15A C15 H15B 108.4 . .
O17 C16 C15 108.4(3) . .
O17 C16 H16A 110.0 . .
C15 C16 H16A 110.0 . .
O17 C16 H16B 110.0 . .
C15 C16 H16B 110.0 . .
H16A C16 H16B 108.4 . .
C16 O17 C18 111.9(3) . .
C16 O17 K1 121.5(2) . .
C18 O17 K1 120.7(2) . .
O17 C18 C19 109.2(4) . .
O17 C18 H18A 109.8 . .
C19 C18 H18A 109.8 . .
O17 C18 H18B 109.8 . .
C19 C18 H18B 109.8 . .
H18A C18 H18B 108.3 . .
O20 C19 C18 108.2(4) . .
O20 C19 H19A 110.1 . .
C18 C19 H19A 110.1 . .
O20 C19 H19B 110.1 . .
C18 C19 H19B 110.1 . .
H19A C19 H19B 108.4 . .
C19 O20 C19 110.1(5) . 4_655
C19 O20 K1 106.5(2) . .
C19 O20 K1 106.5(2) 4_655 .
C22 O21 C22 111.7(5) . 4_655
C22 O21 K2 118.8(2) . .
C22 O21 K2 118.8(2) 4_655 .
O21 C22 C23 108.0(4) . .
O21 C22 H22A 110.1 . .
C23 C22 H22A 110.1 . .
O21 C22 H22B 110.1 . .
C23 C22 H22B 110.1 . .
H22A C22 H22B 108.4 . .
O24 C23 C22 108.6(4) . .
O24 C23 H23A 110.0 . .
C22 C23 H23A 110.0 . .
O24 C23 H23B 110.0 . .
C22 C23 H23B 110.0 . .
H23A C23 H23B 108.3 . .
C23 O24 C25 112.5(3) . .
C23 O24 K2 109.0(3) . .
C25 O24 K2 108.7(2) . .
O24 C25 C26 109.0(3) . .
O24 C25 H25A 109.9 . .
C26 C25 H25A 109.9 . .
O24 C25 H25B 109.9 . .
C26 C25 H25B 109.9 . .
H25A C25 H25B 108.3 . .
O27 C26 C25 109.1(4) . .
O27 C26 H26A 109.9 . .
C25 C26 H26A 109.9 . .
O27 C26 H26B 109.9 . .
C25 C26 H26B 109.9 . .
H26A C26 H26B 108.3 . .
C26 O27 C28 111.8(3) . .
C26 O27 K2 120.3(2) . .
C28 O27 K2 119.4(2) . .
O27 C28 C29 108.8(3) . .
O27 C28 H28A 109.9 . .
C29 C28 H28A 109.9 . .
O27 C28 H28B 109.9 . .
C29 C28 H28B 109.9 . .
H28A C28 H28B 108.3 . .
O30 C29 C28 109.6(4) . .
O30 C29 H29A 109.7 . .
C28 C29 H29A 109.7 . .
O30 C29 H29B 109.7 . .
C28 C29 H29B 109.7 . .
H29A C29 H29B 108.2 . .
C29 O30 C29 112.2(5) . 4_655
C29 O30 K2 107.7(3) . .
C29 O30 K2 107.7(3) 4_655 .
C2 Fe1 C1 89.5(3) . .
C2 Fe1 C41' 172.3(4) . .
C1 Fe1 C41' 98.2(4) . .
C2 Fe1 C43' 105.9(3) . .
C1 Fe1 C43' 154.1(2) . .
C41' Fe1 C43' 67.0(3) . .
C2 Fe1 C43' 105.9(3) . 4
C1 Fe1 C43' 154.1(2) . 4
C41' Fe1 C43' 67.0(3) . 4
C43' Fe1 C43' 40.6(3) . 4
C2 Fe1 C42' 135.5(2) . .
C1 Fe1 C42' 115.9(3) . .
C41' Fe1 C42' 40.2(2) . .
C43' Fe1 C42' 39.3(2) . .
C43' Fe1 C42' 67.1(3) 4 .
C2 Fe1 C42' 135.5(2) . 4
C1 Fe1 C42' 115.9(3) . 4
C41' Fe1 C42' 40.2(2) . 4
C43' Fe1 C42' 67.1(3) . 4
C43' Fe1 C42' 39.3(2) 4 4
C42' Fe1 C42' 67.2(4) . 4
C2 Fe1 C41 100.9(4) . .
C1 Fe1 C41 169.6(4) . .
C41' Fe1 C41 71.4(5) . .
C43' Fe1 C41 21.15(17) . .
C43' Fe1 C41 21.15(17) 4 .
C42' Fe1 C41 56.1(3) . .
C42' Fe1 C41 56.1(3) 4 .
C2 Fe1 C42 116.8(3) . .
C1 Fe1 C42 136.5(3) . .
C41' Fe1 C42 57.1(4) . .
C43' Fe1 C42 17.6(3) . .
C43' Fe1 C42 53.9(3) 4 .
C42' Fe1 C42 22.7(3) . .
C42' Fe1 C42 70.1(3) 4 .
C41 Fe1 C42 37.5(3) . .
C2 Fe1 C42 116.8(3) . 4
C1 Fe1 C42 136.5(3) . 4
C41' Fe1 C42 57.1(4) . 4
C43' Fe1 C42 53.9(3) . 4
C43' Fe1 C42 17.6(3) 4 4
C42' Fe1 C42 70.1(3) . 4
C42' Fe1 C42 22.7(3) 4 4
C41 Fe1 C42 37.5(3) . 4
C42 Fe1 C42 63.4(5) . 4
C2 Fe1 C43 154.3(2) . .
C1 Fe1 C43 107.6(3) . .
C41' Fe1 C43 21.3(2) . .
C43' Fe1 C43 51.6(3) . .
C43' Fe1 C43 66.4(3) 4 .
C42' Fe1 C43 18.9(2) . .
C42' Fe1 C43 53.7(3) 4 .
C41 Fe1 C43 62.7(4) . .
C42 Fe1 C43 38.2(3) . .
C42 Fe1 C43 63.2(4) 4 .
C2 Fe1 C43 154.3(2) . 4
C1 Fe1 C43 107.6(3) . 4
C41' Fe1 C43 21.3(2) . 4
C43' Fe1 C43 66.4(3) . 4
C43' Fe1 C43 51.6(3) 4 4
C42' Fe1 C43 53.7(3) . 4
C42' Fe1 C43 18.9(2) 4 4
C41 Fe1 C43 62.7(4) . 4
C42 Fe1 C43 63.2(4) . 4
C42 Fe1 C43 38.2(3) 4 4
C43 Fe1 C43 37.3(4) . 4
O1 C1 Fe1 178.8(6) . .
O2 C2 Fe1 178.9(5) . .
C32 C31 C32 115.3(14) . 4_655
C32 C31 K2 79.0(7) . .
C32 C31 K2 79.0(7) 4_655 .
C32 C31 K1 78.3(7) . .
C32 C31 K1 78.3(7) 4_655 .
K2 C31 K1 136.8(5) . .
C32 C31 H31 122.4 . .
C32 C31 H31 122.4 4_655 .
K2 C31 H31 111.0 . .
K1 C31 H31 112.2 . .
C31 C32 C33 108.8(8) . .
C31 C32 K1 77.6(7) . .
C33 C32 K1 76.8(4) . .
C31 C32 K2 76.9(6) . .
C33 C32 K2 77.5(5) . .
K1 C32 K2 135.3(3) . .
C31 C32 H32 125.6 . .
C33 C32 H32 125.6 . .
K1 C32 H32 112.4 . .
K2 C32 H32 112.3 . .
C32 C33 C33 103.6(5) . 4_655
C32 C33 K1 76.2(4) . .
C33 C33 K1 76.01(14) 4_655 .
C32 C33 K2 75.6(4) . .
C33 C33 K2 76.11(14) 4_655 .
K1 C33 K2 133.8(3) . .
C32 C33 H33 128.2 . .
C33 C33 H33 128.2 4_655 .
K1 C33 H33 112.9 . .
K2 C33 H33 113.3 . .
C32' C31' C32' 103.6(10) 4_655 .
C32' C31' K1 77.1(5) 4_655 .
C32' C31' K1 77.1(5) . .
C32' C31' K2 75.5(5) 4_655 .
C32' C31' K2 75.5(5) . .
K1 C31' K2 134.9(4) . .
C32' C31' H31' 128.2 4_655 .
C32' C31' H31' 128.2 . .
K1 C31' H31' 111.2 . .
K2 C31' H31' 114.0 . .
C33' C32' C31' 104.6(7) . .
C33' C32' K2 77.3(5) . .
C31' C32' K2 76.1(5) . .
C33' C32' K1 76.5(5) . .
C31' C32' K1 74.6(5) . .
K2 C32' K1 133.8(2) . .
C33' C32' H32' 127.7 . .
C31' C32' H32' 127.7 . .
K2 C32' H32' 112.1 . .
K1 C32' H32' 114.1 . .
C33' C33' C32' 113.5(5) 4_655 .
C33' C33' K2 78.15(17) 4_655 .
C32' C33' K2 76.5(5) . .
C33' C33' K1 78.22(17) 4_655 .
C32' C33' K1 77.6(5) . .
K2 C33' K1 133.9(3) . .
C33' C33' H33' 123.2 4_655 .
C32' C33' H33' 123.2 . .
K2 C33' H33' 113.6 . .
K1 C33' H33' 112.5 . .
C42 C41 C42 110.0(8) 4 .
C42 C41 Fe1 71.4(6) 4 .
C42 C41 Fe1 71.4(6) . .
C42 C41 H41 125.0 4 .
C42 C41 H41 125.0 . .
Fe1 C41 H41 123.9 . .
C41 C42 C43 106.8(5) . .
C41 C42 Fe1 71.2(6) . .
C43 C42 Fe1 71.2(6) . .
C41 C42 H42 126.6 . .
C43 C42 H42 126.6 . .
Fe1 C42 H42 122.7 . .
C43 C43 C42 108.2(3) 4 .
C43 C43 Fe1 71.37(19) 4 .
C42 C43 Fe1 70.6(6) . .
C43 C43 H43 125.9 4 .
C42 C43 H43 125.9 . .
Fe1 C43 H43 123.8 . .
C42' C41' C42' 108.4(7) . 4
C42' C41' Fe1 71.0(5) . .
C42' C41' Fe1 71.0(5) 4 .
C42' C41' H41' 125.8 . .
C42' C41' H41' 125.8 4 .
Fe1 C41' H41' 123.9 . .
C43' C42' C41' 107.7(5) . .
C43' C42' Fe1 69.8(4) . .
C41' C42' Fe1 68.9(5) . .
C43' C42' H42' 126.2 . .
C41' C42' H42' 126.2 . .
Fe1 C42' H42' 126.7 . .
C42' C43' C43' 108.1(3) . 4
C42' C43' Fe1 70.8(4) . .
C43' C43' Fe1 69.72(16) 4 .
C42' C43' H43' 125.9 . .
C43' C43' H43' 125.9 4 .
Fe1 C43' H43' 125.1 . .
C52 C51 C52 125.7(12) . 4
C52 C51 H51 117.2 . .
C52 C51 H51 117.2 4 .
C51 C52 C53 116.7(7) . .
C51 C52 H52 121.6 . .
C53 C52 H52 121.6 . .
C54 C53 C52 118.7(8) . .
C54 C53 H53 120.6 . .
C52 C53 H53 120.6 . .
C53 C54 C53 123.4(13) 4 .
C53 C54 H54 118.3 4 .
C53 C54 H54 118.3 . .

loop_
_geom_bond_atom_site_label_1
_geom_bond_atom_site_label_2
_geom_bond_distance
_geom_bond_site_symmetry_2
K1 O17 2.840(3) 4_655
K1 O17 2.840(3) .
K1 O11 2.906(4) .
K1 O14 2.929(3) .
K1 O14 2.929(3) 4_655
K1 O20 2.969(4) .
K1 C31 3.064(13) .
K1 C32 3.073(8) 4_655
K1 C32 3.073(8) .
K1 C31' 3.080(12) .
K1 C33 3.081(7) .
K1 C33 3.081(7) 4_655
K2 O27 2.853(3) 4_655
K2 O27 2.853(3) .
K2 O21 2.892(5) .
K2 O24 2.939(3) .
K2 O24 2.939(3) 4_655
K2 O30 2.941(4) .
K2 C31 3.055(13) .
K2 C32' 3.073(8) 4_655
K2 C32' 3.073(8) .
K2 C32 3.078(8) .
K2 C32 3.079(8) 4_655
K2 C31' 3.081(12) .
O11 C12 1.432(5) .
O11 C12 1.432(5) 4_655
C12 C13 1.502(7) .
C12 H12A 0.9900 .
C12 H12B 0.9900 .
C13 O14 1.416(6) .
C13 H13A 0.9900 .
C13 H13B 0.9900 .
O14 C15 1.429(5) .
C15 C16 1.507(7) .
C15 H15A 0.9900 .
C15 H15B 0.9900 .
C16 O17 1.419(5) .
C16 H16A 0.9900 .
C16 H16B 0.9900 .
O17 C18 1.424(6) .
C18 C19 1.511(7) .
C18 H18A 0.9900 .
C18 H18B 0.9900 .
C19 O20 1.433(5) .
C19 H19A 0.9900 .
C19 H19B 0.9900 .
O20 C19 1.433(5) 4_655
O21 C22 1.425(5) .
O21 C22 1.425(5) 4_655
C22 C23 1.500(7) .
C22 H22A 0.9900 .
C22 H22B 0.9900 .
C23 O24 1.429(6) .
C23 H23A 0.9900 .
C23 H23B 0.9900 .
O24 C25 1.431(5) .
C25 C26 1.486(6) .
C25 H25A 0.9900 .
C25 H25B 0.9900 .
C26 O27 1.424(5) .
C26 H26A 0.9900 .
C26 H26B 0.9900 .
O27 C28 1.431(5) .
C28 C29 1.493(7) .
C28 H28A 0.9900 .
C28 H28B 0.9900 .
C29 O30 1.431(5) .
C29 H29A 0.9900 .
C29 H29B 0.9900 .
O30 C29 1.431(5) 4_655
Fe1 C2 1.727(6) .
Fe1 C1 1.735(7) .
Fe1 C41' 2.089(12) .
Fe1 C43' 2.104(7) .
Fe1 C43' 2.104(7) 4
Fe1 C42' 2.117(7) .
Fe1 C42' 2.117(7) 4
Fe1 C41 2.120(14) .
Fe1 C42 2.122(11) .
Fe1 C42 2.122(11) 4
Fe1 C43 2.131(10) .
Fe1 C43 2.131(10) 4
C1 O1 1.187(8) .
C2 O2 1.188(7) .
C31 C32 1.283(15) .
C31 C32 1.283(15) 4_655
C31 H31 0.9500 .
C32 C33 1.439(14) .
C32 H32 0.9500 .
C33 C33 1.490(15) 4_655
C33 H33 0.9500 .
C31' C32' 1.514(11) 4_655
C31' C32' 1.514(11) .
C31' H31' 0.9500 .
C32' C33' 1.393(11) .
C32' H32' 0.9500 .
C33' C33' 1.266(19) 4_655
C33' H33' 0.9500 .
C41 C42 1.362(11) 4
C41 C42 1.362(11) .
C41 H41 0.9500 .
C42 C43 1.391(12) .
C42 H42 0.9500 .
C43 C43 1.361(14) 4
C43 H43 0.9500 .
C41' C42' 1.444(9) .
C41' C42' 1.444(9) 4
C41' H41' 0.9500 .
C42' C43' 1.421(9) .
C42' H42' 0.9500 .
C43' C43' 1.459(11) 4
C43' H43' 0.9500 .
C51 C52 1.202(11) .
C51 C52 1.202(11) 4
C51 H51 0.9500 .
C52 C53 1.234(15) .
C52 H52 0.9500 .
C53 C54 1.204(12) .
C53 H53 0.9500 .
C54 C53 1.204(12) 4
C54 H54 0.9500 .

loop_
_geom_torsion_atom_site_label_1
_geom_torsion_atom_site_label_2
_geom_torsion_atom_site_label_3
_geom_torsion_atom_site_label_4
_geom_torsion
_geom_torsion_site_symmetry_1
_geom_torsion_site_symmetry_4
O17 K1 O11 C12 140.0(3) 4_655 .
O17 K1 O11 C12 -0.9(4) . .
O14 K1 O11 C12 -4.6(3) . .
O14 K1 O11 C12 143.6(4) 4_655 .
O20 K1 O11 C12 69.5(3) . .
C31 K1 O11 C12 -110.5(3) . .
C32 K1 O11 C12 -88.3(4) 4_655 .
C32 K1 O11 C12 -132.6(4) . .
C31' K1 O11 C12 -110.5(3) . .
C33 K1 O11 C12 -124.5(4) . .
C33 K1 O11 C12 -96.4(4) 4_655 .
O17 K1 O11 C12 0.9(4) 4_655 4_655
O17 K1 O11 C12 -140.0(3) . 4_655
O14 K1 O11 C12 -143.6(4) . 4_655
O14 K1 O11 C12 4.6(3) 4_655 4_655
O20 K1 O11 C12 -69.5(3) . 4_655
C31 K1 O11 C12 110.5(3) . 4_655
C32 K1 O11 C12 132.6(4) 4_655 4_655
C32 K1 O11 C12 88.4(4) . 4_655
C31' K1 O11 C12 110.5(3) . 4_655
C33 K1 O11 C12 96.4(4) . 4_655
C33 K1 O11 C12 124.5(4) 4_655 4_655
C12 O11 C12 C13 177.0(3) 4_655 .
K1 O11 C12 C13 35.5(5) . .
O11 C12 C13 O14 -64.9(6) . .
C12 C13 O14 C15 -177.9(4) . .
C12 C13 O14 K1 60.6(5) . .
O17 K1 O14 C13 -116.9(3) 4_655 .
O17 K1 O14 C13 155.0(3) . .
O11 K1 O14 C13 -28.9(3) . .
O14 K1 O14 C13 -57.3(4) 4_655 .
O20 K1 O14 C13 -177.6(3) . .
C31 K1 O14 C13 86.0(4) . .
C32 K1 O14 C13 81.8(4) 4_655 .
C32 K1 O14 C13 60.7(5) . .
C31' K1 O14 C13 44.7(4) . .
C33 K1 O14 C13 39.6(4) . .
C33 K1 O14 C13 55.7(3) 4_655 .
O17 K1 O14 C15 120.4(3) 4_655 .
O17 K1 O14 C15 32.3(3) . .
O11 K1 O14 C15 -151.6(3) . .
O14 K1 O14 C15 -180.0(2) 4_655 .
O20 K1 O14 C15 59.7(3) . .
C31 K1 O14 C15 -36.7(4) . .
C32 K1 O14 C15 -40.9(4) 4_655 .
C32 K1 O14 C15 -62.0(5) . .
C31' K1 O14 C15 -78.0(3) . .
C33 K1 O14 C15 -83.1(3) . .
C33 K1 O14 C15 -67.0(3) 4_655 .
C13 O14 C15 C16 174.6(4) . .
K1 O14 C15 C16 -62.9(4) . .
O14 C15 C16 O17 62.5(4) . .
C15 C16 O17 C18 176.5(4) . .
C15 C16 O17 K1 -30.3(4) . .
O17 K1 O17 C16 -144.4(3) 4_655 .
O11 K1 O17 C16 -3.6(3) . .
O14 K1 O17 C16 0.0(3) . .
O14 K1 O17 C16 -74.1(4) 4_655 .
O20 K1 O17 C16 -149.2(3) . .
C31 K1 O17 C16 125.7(4) . .
C32 K1 O17 C16 104.1(4) 4_655 .
C32 K1 O17 C16 126.4(4) . .
C31' K1 O17 C16 86.3(4) . .
C33 K1 O17 C16 97.1(4) . .
C33 K1 O17 C16 84.0(3) 4_655 .
O17 K1 O17 C18 6.4(4) 4_655 .
O11 K1 O17 C18 147.2(3) . .
O14 K1 O17 C18 150.9(4) . .
O14 K1 O17 C18 76.7(4) 4_655 .
O20 K1 O17 C18 1.6(3) . .
C31 K1 O17 C18 -83.5(4) . .
C32 K1 O17 C18 -105.1(4) 4_655 .
C32 K1 O17 C18 -82.8(4) . .
C31' K1 O17 C18 -122.9(4) . .
C33 K1 O17 C18 -112.1(4) . .
C33 K1 O17 C18 -125.2(4) 4_655 .
C16 O17 C18 C19 -177.2(4) . .
K1 O17 C18 C19 29.4(5) . .
O17 C18 C19 O20 -64.8(5) . .
C18 C19 O20 C19 179.8(3) . 4_655
C18 C19 O20 K1 64.7(4) . .
O17 K1 O20 C19 151.3(3) 4_655 .
O17 K1 O20 C19 -33.8(3) . .
O11 K1 O20 C19 -121.3(3) . .
O14 K1 O20 C19 -61.1(3) . .
O14 K1 O20 C19 178.6(3) 4_655 .
C31 K1 O20 C19 58.7(3) . .
C32 K1 O20 C19 37.9(3) 4_655 .
C32 K1 O20 C19 79.6(3) . .
C31' K1 O20 C19 58.7(3) . .
C33 K1 O20 C19 75.9(3) . .
C33 K1 O20 C19 41.6(3) 4_655 .
O17 K1 O20 C19 33.8(3) 4_655 4_655
O17 K1 O20 C19 -151.3(3) . 4_655
O11 K1 O20 C19 121.3(3) . 4_655
O14 K1 O20 C19 -178.6(3) . 4_655
O14 K1 O20 C19 61.1(3) 4_655 4_655
C31 K1 O20 C19 -58.7(3) . 4_655
C32 K1 O20 C19 -79.6(3) 4_655 4_655
C32 K1 O20 C19 -37.9(3) . 4_655
C31' K1 O20 C19 -58.7(3) . 4_655
C33 K1 O20 C19 -41.6(3) . 4_655
C33 K1 O20 C19 -75.9(3) 4_655 4_655
O27 K2 O21 C22 -142.5(3) 4_655 .
O27 K2 O21 C22 0.8(4) . .
O24 K2 O21 C22 4.5(3) . .
O24 K2 O21 C22 -146.2(4) 4_655 .
O30 K2 O21 C22 -70.9(3) . .
C31 K2 O21 C22 109.1(3) . .
C32' K2 O21 C22 133.0(4) 4_655 .
C32' K2 O21 C22 85.3(4) . .
C32 K2 O21 C22 88.5(4) . .
C32 K2 O21 C22 129.8(4) 4_655 .
C31' K2 O21 C22 109.1(3) . .
O27 K2 O21 C22 -0.8(4) 4_655 4_655
O27 K2 O21 C22 142.5(3) . 4_655
O24 K2 O21 C22 146.2(4) . 4_655
O24 K2 O21 C22 -4.5(3) 4_655 4_655
O30 K2 O21 C22 70.9(3) . 4_655
C31 K2 O21 C22 -109.1(3) . 4_655
C32' K2 O21 C22 -85.3(4) 4_655 4_655
C32' K2 O21 C22 -133.0(4) . 4_655
C32 K2 O21 C22 -129.8(4) . 4_655
C32 K2 O21 C22 -88.5(4) 4_655 4_655
C31' K2 O21 C22 -109.1(3) . 4_655
C22 O21 C22 C23 179.3(3) 4_655 .
K2 O21 C22 C23 -36.4(5) . .
O21 C22 C23 O24 67.3(6) . .
C22 C23 O24 C25 176.4(4) . .
C22 C23 O24 K2 -63.0(4) . .
O27 K2 O24 C23 116.3(3) 4_655 .
O27 K2 O24 C23 -154.2(3) . .
O21 K2 O24 C23 29.8(3) . .
O24 K2 O24 C23 56.1(3) 4_655 .
O30 K2 O24 C23 177.4(3) . .
C31 K2 O24 C23 -45.3(4) . .
C32' K2 O24 C23 -54.9(4) 4_655 .
C32' K2 O24 C23 -79.3(3) . .
C32 K2 O24 C23 -67.0(4) . .
C32 K2 O24 C23 -43.6(4) 4_655 .
C31' K2 O24 C23 -86.6(4) . .
O27 K2 O24 C25 -120.8(3) 4_655 .
O27 K2 O24 C25 -31.3(2) . .
O21 K2 O24 C25 152.7(3) . .
O24 K2 O24 C25 179.0(2) 4_655 .
O30 K2 O24 C25 -59.7(3) . .
C31 K2 O24 C25 77.6(3) . .
C32' K2 O24 C25 68.0(4) 4_655 .
C32' K2 O24 C25 43.6(3) . .
C32 K2 O24 C25 55.9(4) . .
C32 K2 O24 C25 79.3(3) 4_655 .
C31' K2 O24 C25 36.3(4) . .
C23 O24 C25 C26 -176.6(4) . .
K2 O24 C25 C26 62.6(4) . .
O24 C25 C26 O27 -63.7(5) . .
C25 C26 O27 C28 179.4(4) . .
C25 C26 O27 K2 31.6(4) . .
O27 K2 O27 C26 145.6(3) 4_655 .
O21 K2 O27 C26 2.9(3) . .
O24 K2 O27 C26 -0.8(3) . .
O24 K2 O27 C26 73.1(4) 4_655 .
O30 K2 O27 C26 147.5(3) . .
C31 K2 O27 C26 -87.4(4) . .
C32' K2 O27 C26 -124.4(3) 4_655 .
C32' K2 O27 C26 -100.1(3) . .
C32 K2 O27 C26 -89.9(4) . .
C32 K2 O27 C26 -110.8(4) 4_655 .
C31' K2 O27 C26 -126.8(3) . .
O27 K2 O27 C28 0.2(4) 4_655 .
O21 K2 O27 C28 -142.5(3) . .
O24 K2 O27 C28 -146.2(3) . .
O24 K2 O27 C28 -72.3(4) 4_655 .
O30 K2 O27 C28 2.1(3) . .
C31 K2 O27 C28 127.2(4) . .
C32' K2 O27 C28 90.2(4) 4_655 .
C32' K2 O27 C28 114.5(3) . .
C32 K2 O27 C28 124.7(4) . .
C32 K2 O27 C28 103.8(4) 4_655 .
C31' K2 O27 C28 87.8(3) . .
C26 O27 C28 C29 178.7(4) . .
K2 O27 C28 C29 -33.2(5) . .
O27 C28 C29 O30 65.6(5) . .
C28 C29 O30 C29 179.0(3) . 4_655
C28 C29 O30 K2 -62.6(4) . .
O27 K2 O30 C29 -151.6(3) 4_655 .
O27 K2 O30 C29 30.4(3) . .
O21 K2 O30 C29 119.4(3) . .
O24 K2 O30 C29 58.6(3) . .
O24 K2 O30 C29 -179.8(3) 4_655 .
C31 K2 O30 C29 -60.6(3) . .
C32' K2 O30 C29 -83.9(3) 4_655 .
C32' K2 O30 C29 -37.3(3) . .
C32 K2 O30 C29 -37.8(3) . .
C32 K2 O30 C29 -83.5(3) 4_655 .
C31' K2 O30 C29 -60.6(3) . .
O27 K2 O30 C29 -30.4(3) 4_655 4_655
O27 K2 O30 C29 151.6(3) . 4_655
O21 K2 O30 C29 -119.4(3) . 4_655
O24 K2 O30 C29 179.8(3) . 4_655
O24 K2 O30 C29 -58.6(3) 4_655 4_655
C31 K2 O30 C29 60.6(3) . 4_655
C32' K2 O30 C29 37.3(3) 4_655 4_655
C32' K2 O30 C29 83.9(3) . 4_655
C32 K2 O30 C29 83.5(3) . 4_655
C32 K2 O30 C29 37.8(3) 4_655 4_655
C31' K2 O30 C29 60.6(3) . 4_655
C2 Fe1 C1 O1 0.00(10) . .
C41' Fe1 C1 O1 180.00(10) . .
C43' Fe1 C1 O1 127.5(6) . .
C43' Fe1 C1 O1 -127.5(6) 4 .
C42' Fe1 C1 O1 142.0(2) . .
C42' Fe1 C1 O1 -142.0(2) 4 .
C41 Fe1 C1 O1 180.00(9) . .
C42 Fe1 C1 O1 130.2(5) . .
C42 Fe1 C1 O1 -130.2(5) 4 .
C43 Fe1 C1 O1 160.4(2) . .
C43 Fe1 C1 O1 -160.4(2) 4 .
C1 Fe1 C2 O2 0.00(8) . .
C41' Fe1 C2 O2 180.00(7) . .
C43' Fe1 C2 O2 -158.87(19) . .
C43' Fe1 C2 O2 158.87(17) 4 .
C42' Fe1 C2 O2 -127.9(3) . .
C42' Fe1 C2 O2 127.9(3) 4 .
C41 Fe1 C2 O2 180.00(8) . .
C42 Fe1 C2 O2 -143.9(3) . .
C42 Fe1 C2 O2 143.9(3) 4 .
C43 Fe1 C2 O2 -132.6(6) . .
C43 Fe1 C2 O2 132.6(6) 4 .
O27 K2 C31 C32 124.8(6) 4_655 .
O27 K2 C31 C32 -6.1(7) . .
O21 K2 C31 C32 -120.6(7) . .
O24 K2 C31 C32 -64.7(7) . .
O24 K2 C31 C32 -176.5(7) 4_655 .
O30 K2 C31 C32 59.4(7) . .
C32' K2 C31 C32 102.5(10) 4_655 .
C32' K2 C31 C32 16.3(5) . .
C32 K2 C31 C32 118.8(14) 4_655 .
C31' K2 C31 C32 59.4(7) . .
O27 K2 C31 C32 6.1(7) 4_655 4_655
O27 K2 C31 C32 -124.8(6) . 4_655
O21 K2 C31 C32 120.6(7) . 4_655
O24 K2 C31 C32 176.5(7) . 4_655
O24 K2 C31 C32 64.7(7) 4_655 4_655
O30 K2 C31 C32 -59.4(7) . 4_655
C32' K2 C31 C32 -16.3(5) 4_655 4_655
C32' K2 C31 C32 -102.5(10) . 4_655
C32 K2 C31 C32 -118.8(14) . 4_655
C31' K2 C31 C32 -59.4(7) . 4_655
O27 K2 C31 K1 65.45(11) 4_655 .
O27 K2 C31 K1 -65.45(11) . .
O21 K2 C31 K1 180.000(1) . .
O24 K2 C31 K1 -124.07(7) . .
O24 K2 C31 K1 124.07(7) 4_655 .
O30 K2 C31 K1 0.000(2) . .
C32' K2 C31 K1 43.1(4) 4_655 .
C32' K2 C31 K1 -43.1(4) . .
C32 K2 C31 K1 -59.4(7) . .
C32 K2 C31 K1 59.4(7) 4_655 .
C31' K2 C31 K1 0.000(2) . .
O17 K1 C31 C32 62.3(7) 4_655 .
O17 K1 C31 C32 178.5(7) . .
O11 K1 C31 C32 -59.6(7) . .
O14 K1 C31 C32 -129.4(6) . .
O14 K1 C31 C32 10.2(8) 4_655 .
O20 K1 C31 C32 120.4(7) . .
C32 K1 C31 C32 -119.2(14) 4_655 .
C31' K1 C31 C32 -59.6(7) . .
C33 K1 C31 C32 -38.5(6) . .
C33 K1 C31 C32 -80.7(8) 4_655 .
O17 K1 C31 C32 -178.5(7) 4_655 4_655
O17 K1 C31 C32 -62.3(7) . 4_655
O11 K1 C31 C32 59.6(7) . 4_655
O14 K1 C31 C32 -10.2(8) . 4_655
O14 K1 C31 C32 129.4(6) 4_655 4_655
O20 K1 C31 C32 -120.4(7) . 4_655
C32 K1 C31 C32 119.2(14) . 4_655
C31' K1 C31 C32 59.6(7) . 4_655
C33 K1 C31 C32 80.7(8) . 4_655
C33 K1 C31 C32 38.5(6) 4_655 4_655
O17 K1 C31 K2 121.92(6) 4_655 .
O17 K1 C31 K2 -121.92(6) . .
O11 K1 C31 K2 0.000(3) . .
O14 K1 C31 K2 -69.83(16) . .
O14 K1 C31 K2 69.83(16) 4_655 .
O20 K1 C31 K2 180.000(2) . .
C32 K1 C31 K2 -59.6(7) 4_655 .
C32 K1 C31 K2 59.6(7) . .
C31' K1 C31 K2 0.000(1) . .
C33 K1 C31 K2 21.1(2) . .
C33 K1 C31 K2 -21.1(2) 4_655 .
C32 C31 C32 C33 0.3(14) 4_655 .
K2 C31 C32 C33 -71.8(6) . .
K1 C31 C32 C33 71.2(6) . .
C32 C31 C32 K1 -70.9(10) 4_655 .
K2 C31 C32 K1 -143.0(3) . .
C32 C31 C32 K2 72.1(10) 4_655 .
K1 C31 C32 K2 143.0(3) . .
O17 K1 C32 C31 -115.6(7) 4_655 .
O17 K1 C32 C31 -1.7(7) . .
O11 K1 C32 C31 130.9(7) . .
O14 K1 C32 C31 65.7(8) . .
O14 K1 C32 C31 -171.1(7) 4_655 .
O20 K1 C32 C31 -60.3(7) . .
C32 K1 C32 C31 32.7(7) 4_655 .
C31' K1 C32 C31 92.7(7) . .
C33 K1 C32 C31 113.0(8) . .
C33 K1 C32 C31 72.9(7) 4_655 .
O17 K1 C32 C33 131.5(5) 4_655 .
O17 K1 C32 C33 -114.6(5) . .
O11 K1 C32 C33 17.9(6) . .
O14 K1 C32 C33 -47.2(7) . .
O14 K1 C32 C33 76.0(5) 4_655 .
O20 K1 C32 C33 -173.3(5) . .
C31 K1 C32 C33 -113.0(8) . .
C32 K1 C32 C33 -80.2(5) 4_655 .
C31' K1 C32 C33 -20.3(4) . .
C33 K1 C32 C33 -40.0(5) 4_655 .
O17 K1 C32 K2 -172.0(7) 4_655 .
O17 K1 C32 K2 -58.1(7) . .
O11 K1 C32 K2 74.4(7) . .
O14 K1 C32 K2 9.3(9) . .
O14 K1 C32 K2 132.5(6) 4_655 .
O20 K1 C32 K2 -116.7(6) . .
C31 K1 C32 K2 -56.4(6) . .
C32 K1 C32 K2 -23.7(7) 4_655 .
C31' K1 C32 K2 36.2(5) . .
C33 K1 C32 K2 56.5(5) . .
C33 K1 C32 K2 16.5(5) 4_655 .
O27 K2 C32 C31 -65.6(8) 4_655 .
O27 K2 C32 C31 174.3(7) . .
O21 K2 C32 C31 58.6(7) . .
O24 K2 C32 C31 116.3(7) . .
O24 K2 C32 C31 4.0(8) 4_655 .
O30 K2 C32 C31 -133.1(7) . .
C32' K2 C32 C31 -50.9(7) 4_655 .
C32' K2 C32 C31 -135.1(14) . .
C32 K2 C32 C31 -33.0(7) 4_655 .
C31' K2 C32 C31 -92.9(7) . .
O27 K2 C32 C33 47.3(6) 4_655 .
O27 K2 C32 C33 -72.8(5) . .
O21 K2 C32 C33 171.6(5) . .
O24 K2 C32 C33 -130.8(5) . .
O24 K2 C32 C33 117.0(5) 4_655 .
O30 K2 C32 C33 -20.1(6) . .
C31 K2 C32 C33 112.9(8) . .
C32' K2 C32 C33 62.0(5) 4_655 .
C32' K2 C32 C33 -22.2(9) . .
C32 K2 C32 C33 80.0(6) 4_655 .
C31' K2 C32 C33 20.0(4) . .
O27 K2 C32 K1 -9.0(8) 4_655 .
O27 K2 C32 K1 -129.0(6) . .
O21 K2 C32 K1 115.3(6) . .
O24 K2 C32 K1 172.9(6) . .
O24 K2 C32 K1 60.7(7) 4_655 .
O30 K2 C32 K1 -76.4(7) . .
C31 K2 C32 K1 56.7(7) . .
C32' K2 C32 K1 5.8(6) 4_655 .
C32' K2 C32 K1 -78.4(11) . .
C32 K2 C32 K1 23.7(7) 4_655 .
C31' K2 C32 K1 -36.3(5) . .
C31 C32 C33 C33 -0.2(8) . 4_655
K1 C32 C33 C33 71.59(17) . 4_655
K2 C32 C33 C33 -71.49(16) . 4_655
C31 C32 C33 K1 -71.7(7) . .
K2 C32 C33 K1 -143.1(2) . .
C31 C32 C33 K2 71.3(7) . .
K1 C32 C33 K2 143.1(2) . .
O17 K1 C33 C32 -47.8(5) 4_655 .
O17 K1 C33 C32 79.5(6) . .
O11 K1 C33 C32 -163.2(5) . .
O14 K1 C33 C32 144.3(5) . .
O14 K1 C33 C32 -105.1(5) 4_655 .
O20 K1 C33 C32 8.1(6) . .
C31 K1 C33 C32 34.1(5) . .
C32 K1 C33 C32 69.6(8) 4_655 .
C31' K1 C33 C32 123.8(13) . .
C33 K1 C33 C32 108.1(5) 4_655 .
O17 K1 C33 C33 -155.95(9) 4_655 4_655
O17 K1 C33 C33 -28.61(10) . 4_655
O11 K1 C33 C33 88.69(5) . 4_655
O14 K1 C33 C33 36.16(7) . 4_655
O14 K1 C33 C33 146.82(7) 4_655 4_655
O20 K1 C33 C33 -99.97(11) . 4_655
C31 K1 C33 C33 -74.1(2) . 4_655
C32 K1 C33 C33 -38.5(4) 4_655 4_655
C32 K1 C33 C33 -108.1(5) . 4_655
C31' K1 C33 C33 15.6(11) . 4_655
O17 K1 C33 K2 -101.5(3) 4_655 .
O17 K1 C33 K2 25.8(4) . .
O11 K1 C33 K2 143.1(4) . .
O14 K1 C33 K2 90.6(4) . .
O14 K1 C33 K2 -158.7(4) 4_655 .
O20 K1 C33 K2 -45.5(4) . .
C31 K1 C33 K2 -19.6(2) . .
C32 K1 C33 K2 15.9(4) 4_655 .
C32 K1 C33 K2 -53.7(5) . .
C31' K1 C33 K2 70.1(11) . .
C33 K1 C33 K2 54.4(4) 4_655 .
O27 K2 C33 C32 -140.5(5) 4_655 .
O27 K2 C33 C32 103.7(5) . .
O21 K2 C33 C32 -9.8(6) . .
O24 K2 C33 C32 51.4(5) . .
O24 K2 C33 C32 -82.2(6) 4_655 .
O30 K2 C33 C32 161.8(5) . .
C31 K2 C33 C32 -34.2(5) . .
C32' K2 C33 C32 -88.2(7) 4_655 .
C32' K2 C33 C32 18.3(8) . .
C32 K2 C33 C32 -69.8(8) 4_655 .
C31' K2 C33 C32 -124.6(13) . .
O27 K2 C33 C33 -32.17(7) 4_655 4_655
O27 K2 C33 C33 -148.00(7) . 4_655
O21 K2 C33 C33 98.48(10) . 4_655
O24 K2 C33 C33 159.65(10) . 4_655
O24 K2 C33 C33 26.14(13) 4_655 4_655
O30 K2 C33 C33 -89.89(4) . 4_655
C31 K2 C33 C33 74.1(2) . 4_655
C32' K2 C33 C33 20.1(3) 4_655 4_655
C32' K2 C33 C33 126.6(8) . 4_655
C32 K2 C33 C33 108.3(5) . 4_655
C32 K2 C33 C33 38.4(4) 4_655 4_655
C31' K2 C33 C33 -16.3(11) . 4_655
O27 K2 C33 K1 -86.6(4) 4_655 .
O27 K2 C33 K1 157.6(4) . .
O21 K2 C33 K1 44.1(4) . .
O24 K2 C33 K1 105.2(3) . .
O24 K2 C33 K1 -28.3(5) 4_655 .
O30 K2 C33 K1 -144.3(3) . .
C31 K2 C33 K1 19.7(2) . .
C32' K2 C33 K1 -34.3(4) 4_655 .
C32' K2 C33 K1 72.2(8) . .
C32 K2 C33 K1 53.9(5) . .
C32 K2 C33 K1 -16.0(5) 4_655 .
C31' K2 C33 K1 -70.7(11) . .
O17 K1 C31' C32' -119.6(4) 4_655 4_655
O17 K1 C31' C32' 12.1(5) . 4_655
O11 K1 C31' C32' 126.3(5) . 4_655
O14 K1 C31' C32' 70.6(5) . 4_655
O14 K1 C31' C32' -178.1(4) 4_655 4_655
O20 K1 C31' C32' -53.7(5) . 4_655
C31 K1 C31' C32' -53.7(5) . 4_655
C32 K1 C31' C32' -17.8(4) 4_655 4_655
C32 K1 C31' C32' -89.6(7) . 4_655
C33 K1 C31' C32' -128.6(14) . 4_655
C33 K1 C31' C32' 21.1(9) 4_655 4_655
O17 K1 C31' C32' -12.1(5) 4_655 .
O17 K1 C31' C32' 119.6(4) . .
O11 K1 C31' C32' -126.3(5) . .
O14 K1 C31' C32' 178.1(4) . .
O14 K1 C31' C32' -70.6(5) 4_655 .
O20 K1 C31' C32' 53.7(5) . .
C31 K1 C31' C32' 53.7(5) . .
C32 K1 C31' C32' 89.6(7) 4_655 .
C32 K1 C31' C32' 17.8(4) . .
C33 K1 C31' C32' -21.1(9) . .
C33 K1 C31' C32' 128.6(14) 4_655 .
O17 K1 C31' K2 -65.86(11) 4_655 .
O17 K1 C31' K2 65.86(11) . .
O11 K1 C31' K2 180.000(3) . .
O14 K1 C31' K2 124.34(6) . .
O14 K1 C31' K2 -124.34(6) 4_655 .
O20 K1 C31' K2 0.000(3) . .
C31 K1 C31' K2 0.000(1) . .
C32 K1 C31' K2 35.9(4) 4_655 .
C32 K1 C31' K2 -35.9(4) . .
C33 K1 C31' K2 -74.8(11) . .
C33 K1 C31' K2 74.8(11) 4_655 .
O27 K2 C31' C32' -67.0(5) 4_655 4_655
O27 K2 C31' C32' 175.6(5) . 4_655
O21 K2 C31' C32' 54.3(5) . 4_655
O24 K2 C31' C32' 124.0(4) . 4_655
O24 K2 C31' C32' -15.4(6) 4_655 4_655
O30 K2 C31' C32' -125.7(5) . 4_655
C31 K2 C31' C32' 54.3(5) . 4_655
C32' K2 C31' C32' 108.6(9) . 4_655
C32 K2 C31' C32' 90.1(8) . 4_655
C32 K2 C31' C32' 18.4(4) 4_655 4_655
O27 K2 C31' C32' -175.6(5) 4_655 .
O27 K2 C31' C32' 67.0(5) . .
O21 K2 C31' C32' -54.3(5) . .
O24 K2 C31' C32' 15.4(6) . .
O24 K2 C31' C32' -124.0(4) 4_655 .
O30 K2 C31' C32' 125.7(5) . .
C31 K2 C31' C32' -54.3(5) . .
C32' K2 C31' C32' -108.6(9) 4_655 .
C32 K2 C31' C32' -18.4(4) . .
C32 K2 C31' C32' -90.1(8) 4_655 .
O27 K2 C31' K1 -121.30(6) 4_655 .
O27 K2 C31' K1 121.30(6) . .
O21 K2 C31' K1 0.000(3) . .
O24 K2 C31' K1 69.71(14) . .
O24 K2 C31' K1 -69.71(14) 4_655 .
O30 K2 C31' K1 180.000(1) . .
C31 K2 C31' K1 0.000(2) . .
C32' K2 C31' K1 -54.3(5) 4_655 .
C32' K2 C31' K1 54.3(5) . .
C32 K2 C31' K1 35.9(4) . .
C32 K2 C31' K1 -35.9(4) 4_655 .
C32' C31' C32' C33' 1.9(11) 4_655 .
K1 C31' C32' C33' -71.2(6) . .
K2 C31' C32' C33' 72.6(5) . .
C32' C31' C32' K2 -70.8(7) 4_655 .
K1 C31' C32' K2 -143.8(3) . .
C32' C31' C32' K1 73.1(7) 4_655 .
K2 C31' C32' K1 143.8(3) . .
O27 K2 C32' C33' -103.9(5) 4_655 .
O27 K2 C32' C33' 141.4(5) . .
O21 K2 C32' C33' 27.8(5) . .
O24 K2 C32' C33' 84.6(5) . .
O24 K2 C32' C33' -34.2(6) 4_655 .
O30 K2 C32' C33' -164.7(5) . .
C31 K2 C32' C33' -17.2(5) . .
C32' K2 C32' C33' -69.5(5) 4_655 .
C32 K2 C32' C33' 13.4(10) . .
C32 K2 C32' C33' -51.3(6) 4_655 .
C31' K2 C32' C33' -108.8(7) . .
O27 K2 C32' C31' 5.0(5) 4_655 .
O27 K2 C32' C31' -109.8(5) . .
O21 K2 C32' C31' 136.6(5) . .
O24 K2 C32' C31' -166.5(5) . .
O24 K2 C32' C31' 74.6(5) 4_655 .
O30 K2 C32' C31' -55.9(5) . .
C31 K2 C32' C31' 91.6(6) . .
C32' K2 C32' C31' 39.3(5) 4_655 .
C32 K2 C32' C31' 122.3(13) . .
C32 K2 C32' C31' 57.5(6) 4_655 .
O27 K2 C32' K1 -47.0(5) 4_655 .
O27 K2 C32' K1 -161.8(5) . .
O21 K2 C32' K1 84.6(4) . .
O24 K2 C32' K1 141.5(4) . .
O24 K2 C32' K1 22.7(6) 4_655 .
O30 K2 C32' K1 -107.8(4) . .
C31 K2 C32' K1 39.6(4) . .
C32' K2 C32' K1 -12.7(5) 4_655 .
C32 K2 C32' K1 70.3(11) . .
C32 K2 C32' K1 5.5(6) 4_655 .
C31' K2 C32' K1 -52.0(5) . .
O17 K1 C32' C33' -81.7(5) 4_655 .
O17 K1 C32' C33' 35.5(6) . .
O11 K1 C32' C33' 163.0(5) . .
O14 K1 C32' C33' 107.2(5) . .
O14 K1 C32' C33' -139.4(5) 4_655 .
O20 K1 C32' C33' -29.1(5) . .
C31 K1 C32' C33' 17.3(5) . .
C32 K1 C32' C33' 51.6(6) 4_655 .
C32 K1 C32' C33' -14.7(10) . .
C31' K1 C32' C33' 109.6(7) . .
C33 K1 C32' C33' 129.2(9) . .
C33 K1 C32' C33' 91.4(5) 4_655 .
O17 K1 C32' C31' 168.7(5) 4_655 .
O17 K1 C32' C31' -74.1(5) . .
O11 K1 C32' C31' 53.4(5) . .
O14 K1 C32' C31' -2.4(5) . .
O14 K1 C32' C31' 111.0(5) 4_655 .
O20 K1 C32' C31' -138.7(4) . .
C31 K1 C32' C31' -92.3(5) . .
C32 K1 C32' C31' -58.0(6) 4_655 .
C32 K1 C32' C31' -124.3(13) . .
C33 K1 C32' C31' 19.6(7) . .
C33 K1 C32' C31' -18.2(5) 4_655 .
O17 K1 C32' K2 -138.9(4) 4_655 .
O17 K1 C32' K2 -21.6(5) . .
O11 K1 C32' K2 105.9(4) . .
O14 K1 C32' K2 50.1(5) . .
O14 K1 C32' K2 163.4(4) 4_655 .
O20 K1 C32' K2 -86.2(4) . .
C31 K1 C32' K2 -39.9(4) . .
C32 K1 C32' K2 -5.6(6) 4_655 .
C32 K1 C32' K2 -71.8(11) . .
C31' K1 C32' K2 52.5(5) . .
C33 K1 C32' K2 72.1(7) . .
C33 K1 C32' K2 34.3(4) 4_655 .
C31' C32' C33' C33' -1.3(7) . 4_655
K2 C32' C33' C33' 70.4(2) . 4_655
K1 C32' C33' C33' -71.1(2) . 4_655
C31' C32' C33' K2 -71.7(6) . .
K1 C32' C33' K2 -141.5(2) . .
C31' C32' C33' K1 69.8(6) . .
K2 C32' C33' K1 141.5(2) . .
O27 K2 C33' C33' -27.51(10) 4_655 4_655
O27 K2 C33' C33' -156.14(9) . 4_655
O21 K2 C33' C33' 88.63(4) . 4_655
O24 K2 C33' C33' 146.56(7) . 4_655
O24 K2 C33' C33' 35.51(7) 4_655 4_655
O30 K2 C33' C33' -99.14(13) . 4_655
C31 K2 C33' C33' 8.0(17) . 4_655
C32' K2 C33' C33' -35.3(3) 4_655 4_655
C32' K2 C33' C33' -118.0(5) . 4_655
C32 K2 C33' C33' -130.6(10) . 4_655
C32 K2 C33' C33' -18.8(4) 4_655 4_655
C31' K2 C33' C33' -77.4(2) . 4_655
O27 K2 C33' C32' 90.5(5) 4_655 .
O27 K2 C33' C32' -38.1(5) . .
O21 K2 C33' C32' -153.3(5) . .
O24 K2 C33' C32' -95.4(5) . .
O24 K2 C33' C32' 153.5(4) 4_655 .
O30 K2 C33' C32' 18.9(6) . .
C31 K2 C33' C32' 126.0(18) . .
C32' K2 C33' C32' 82.8(6) 4_655 .
C32 K2 C33' C32' -12.6(9) . .
C32 K2 C33' C32' 99.2(6) 4_655 .
C31' K2 C33' C32' 40.6(4) . .
O27 K2 C33' K1 33.0(5) 4_655 .
O27 K2 C33' K1 -95.6(4) . .
O21 K2 C33' K1 149.2(5) . .
O24 K2 C33' K1 -152.9(5) . .
O24 K2 C33' K1 96.1(4) 4_655 .
O30 K2 C33' K1 -38.6(6) . .
C31 K2 C33' K1 68.6(16) . .
C32' K2 C33' K1 25.3(4) 4_655 .
C32' K2 C33' K1 -57.5(4) . .
C32 K2 C33' K1 -70.1(10) . .
C32 K2 C33' K1 41.7(6) 4_655 .
C31' K2 C33' K1 -16.8(3) . .
O17 K1 C33' C33' -147.63(7) 4_655 4_655
O17 K1 C33' C33' -32.55(7) . 4_655
O11 K1 C33' C33' 97.59(11) . 4_655
O14 K1 C33' C33' 24.17(15) . 4_655
O14 K1 C33' C33' 160.69(11) 4_655 4_655
O20 K1 C33' C33' -89.49(4) . 4_655
C31 K1 C33' C33' -8.3(16) . 4_655
C32 K1 C33' C33' 18.6(4) 4_655 4_655
C32 K1 C33' C33' 131.3(11) . 4_655
C31' K1 C33' C33' 77.4(2) . 4_655
C33 K1 C33' C33' 97.7(4) . 4_655
C33 K1 C33' C33' 57.1(2) 4_655 4_655
O17 K1 C33' C32' 94.7(5) 4_655 .
O17 K1 C33' C32' -150.2(5) . .
O11 K1 C33' C32' -20.0(6) . .
O14 K1 C33' C32' -93.5(5) . .
O14 K1 C33' C32' 43.1(5) 4_655 .
O20 K1 C33' C32' 152.9(5) . .
C31 K1 C33' C32' -125.9(17) . .
C32 K1 C33' C32' -99.0(7) 4_655 .
C32 K1 C33' C32' 13.7(10) . .
C31' K1 C33' C32' -40.2(4) . .
C33 K1 C33' C32' -19.9(4) . .
C33 K1 C33' C32' -60.6(5) 4_655 .
O17 K1 C33' K2 151.8(5) 4_655 .
O17 K1 C33' K2 -93.1(5) . .
O11 K1 C33' K2 37.1(5) . .
O14 K1 C33' K2 -36.4(6) . .
O14 K1 C33' K2 100.2(4) 4_655 .
O20 K1 C33' K2 -150.0(5) . .
C31 K1 C33' K2 -68.8(16) . .
C32 K1 C33' K2 -41.9(6) 4_655 .
C32 K1 C33' K2 70.8(10) . .
C31' K1 C33' K2 16.9(3) . .
C33 K1 C33' K2 37.2(3) . .
C33 K1 C33' K2 -3.5(4) 4_655 .
C2 Fe1 C41 C42 -120.2(5) . 4
C1 Fe1 C41 C42 59.8(5) . 4
C41' Fe1 C41 C42 59.8(5) . 4
C43' Fe1 C41 C42 133.8(13) . 4
C43' Fe1 C41 C42 -14.1(11) 4 4
C42' Fe1 C41 C42 101.6(6) . 4
C42' Fe1 C41 C42 18.0(5) 4 4
C42 Fe1 C41 C42 119.6(9) . 4
C43 Fe1 C41 C42 80.9(5) . 4
C43 Fe1 C41 C42 38.7(5) 4 4
C2 Fe1 C41 C42 120.2(5) . .
C1 Fe1 C41 C42 -59.8(5) . .
C41' Fe1 C41 C42 -59.8(5) . .
C43' Fe1 C41 C42 14.1(11) . .
C43' Fe1 C41 C42 -133.8(13) 4 .
C42' Fe1 C41 C42 -18.0(5) . .
C42' Fe1 C41 C42 -101.6(6) 4 .
C42 Fe1 C41 C42 -119.6(9) 4 .
C43 Fe1 C41 C42 -38.7(5) . .
C43 Fe1 C41 C42 -80.9(5) 4 .
C42 C41 C42 C43 1.6(15) 4 .
Fe1 C41 C42 C43 62.8(7) . .
C42 C41 C42 Fe1 -61.2(10) 4 .
C2 Fe1 C42 C41 -71.9(5) . .
C1 Fe1 C42 C41 166.9(5) . .
C41' Fe1 C42 C41 102.7(5) . .
C43' Fe1 C42 C41 -16.9(12) . .
C43' Fe1 C42 C41 18.8(5) 4 .
C42' Fe1 C42 C41 138.2(10) . .
C42' Fe1 C42 C41 59.9(5) 4 .
C42 Fe1 C42 C41 36.2(5) 4 .
C43 Fe1 C42 C41 116.0(6) . .
C43 Fe1 C42 C41 79.2(5) 4 .
C2 Fe1 C42 C43 172.1(4) . .
C1 Fe1 C42 C43 51.0(6) . .
C41' Fe1 C42 C43 -13.3(4) . .
C43' Fe1 C42 C43 -132.9(14) . .
C43' Fe1 C42 C43 -97.2(5) 4 .
C42' Fe1 C42 C43 22.3(8) . .
C42' Fe1 C42 C43 -56.1(4) 4 .
C41 Fe1 C42 C43 -116.0(6) . .
C42 Fe1 C42 C43 -79.7(4) 4 .
C43 Fe1 C42 C43 -36.8(4) 4 .
C41 C42 C43 C43 -0.9(9) . 4
Fe1 C42 C43 C43 61.8(3) . 4
C41 C42 C43 Fe1 -62.7(7) . .
C2 Fe1 C43 C43 -134.4(6) . 4
C1 Fe1 C43 C43 96.14(13) . 4
C41' Fe1 C43 C43 30.0(11) . 4
C43' Fe1 C43 C43 -101.5(3) . 4
C43' Fe1 C43 C43 -56.9(2) 4 4
C42' Fe1 C43 C43 -144.7(9) . 4
C42' Fe1 C43 C43 -13.5(3) 4 4
C41 Fe1 C43 C43 -79.96(17) . 4
C42 Fe1 C43 C43 -118.0(4) . 4
C42 Fe1 C43 C43 -37.7(3) 4 4
C2 Fe1 C43 C42 -16.4(8) . .
C1 Fe1 C43 C42 -145.9(4) . .
C41' Fe1 C43 C42 147.9(12) . .
C43' Fe1 C43 C42 16.5(5) . .
C43' Fe1 C43 C42 61.1(5) 4 .
C42' Fe1 C43 C42 -26.8(10) . .
C42' Fe1 C43 C42 104.5(5) 4 .
C41 Fe1 C43 C42 38.0(4) . .
C42 Fe1 C43 C42 80.3(6) 4 .
C43 Fe1 C43 C42 118.0(4) 4 .
C2 Fe1 C41' C42' 59.1(4) . .
C1 Fe1 C41' C42' -120.9(4) . .
C43' Fe1 C41' C42' 36.9(4) . .
C43' Fe1 C41' C42' 81.2(4) 4 .
C42' Fe1 C41' C42' 118.2(7) 4 .
C41 Fe1 C41' C42' 59.1(4) . .
C42 Fe1 C41' C42' 20.3(4) . .
C42 Fe1 C41' C42' 97.8(5) 4 .
C43 Fe1 C41' C42' -2.7(9) . .
C43 Fe1 C41' C42' 120.8(12) 4 .
C2 Fe1 C41' C42' -59.1(4) . 4
C1 Fe1 C41' C42' 120.9(4) . 4
C43' Fe1 C41' C42' -81.2(4) . 4
C43' Fe1 C41' C42' -36.9(4) 4 4
C42' Fe1 C41' C42' -118.2(7) . 4
C41 Fe1 C41' C42' -59.1(4) . 4
C42 Fe1 C41' C42' -97.8(5) . 4
C42 Fe1 C41' C42' -20.3(4) 4 4
C43 Fe1 C41' C42' -120.8(12) . 4
C43 Fe1 C41' C42' 2.7(9) 4 4
C42' C41' C42' C43' 2.2(11) 4 .
Fe1 C41' C42' C43' -59.3(5) . .
C42' C41' C42' Fe1 61.4(7) 4 .
C2 Fe1 C42' C43' -51.4(5) . .
C1 Fe1 C42' C43' -170.0(3) . .
C41' Fe1 C42' C43' 119.2(5) . .
C43' Fe1 C42' C43' 38.3(3) 4 .
C42' Fe1 C42' C43' 81.1(4) 4 .
C41 Fe1 C42' C43' 17.6(4) . .
C42 Fe1 C42' C43' -11.6(9) . .
C42 Fe1 C42' C43' 57.0(4) 4 .
C43 Fe1 C42' C43' 122.2(11) . .
C43 Fe1 C42' C43' 96.5(5) 4 .
C2 Fe1 C42' C41' -170.6(5) . .
C1 Fe1 C42' C41' 70.7(4) . .
C43' Fe1 C42' C41' -119.2(5) . .
C43' Fe1 C42' C41' -80.9(4) 4 .
C42' Fe1 C42' C41' -38.1(4) 4 .
C41 Fe1 C42' C41' -101.6(5) . .
C42 Fe1 C42' C41' -130.8(10) . .
C42 Fe1 C42' C41' -62.3(5) 4 .
C43 Fe1 C42' C41' 3.0(10) . .
C43 Fe1 C42' C41' -22.7(5) 4 .
C41' C42' C43' C43' -1.3(7) . 4
Fe1 C42' C43' C43' -60.0(2) . 4
C41' C42' C43' Fe1 58.7(6) . .
C2 Fe1 C43' C42' 145.3(3) . .
C1 Fe1 C43' C42' 20.9(7) . .
C41' Fe1 C43' C42' -37.7(3) . .
C43' Fe1 C43' C42' -118.7(3) 4 .
C42' Fe1 C43' C42' -81.5(5) 4 .
C41 Fe1 C43' C42' -135.8(13) . .
C42 Fe1 C43' C42' 14.8(12) . .
C42 Fe1 C43' C42' -102.9(6) 4 .
C43 Fe1 C43' C42' -20.5(4) . .
C43 Fe1 C43' C42' -60.9(4) 4 .
C2 Fe1 C43' C43' -96.06(11) . 4
C1 Fe1 C43' C43' 139.5(6) . 4
C41' Fe1 C43' C43' 80.95(15) . 4
C42' Fe1 C43' C43' 118.7(3) . 4
C42' Fe1 C43' C43' 37.2(2) 4 4
C41 Fe1 C43' C43' -17.1(12) . 4
C42 Fe1 C43' C43' 133.5(12) . 4
C42 Fe1 C43' C43' 15.8(4) 4 4
C43 Fe1 C43' C43' 98.1(3) . 4
C43 Fe1 C43' C43' 57.8(2) 4 4
C52 C51 C52 C53 0.01(3) 4 .
C51 C52 C53 C54 0.01(4) . .
C52 C53 C54 C53 -0.02(10) . 4
